data_7227826
loop_
_publ_author_name
'Jassal, Amanpreet Kaur'
'Rana, Love Karan'
'Hundal, Geeta'

_publ_section_title
;
 Structure directing role of amines and water molecules in the
 self-assembly of polyoxomolybdates
;
_journal_issue 15
_journal_name_full CrystEngComm
_journal_page_first 2021
_journal_paper_doi 10.1039/C6CE02640K
_journal_volume 19
_journal_year 2017
_chemical_formula_moiety 'Mo7 O24, C4 H12 N, 2(C2 H3 N), 9.5(O)'
_chemical_formula_sum 'C8 H42 Mo7 N3 O33.5'
_chemical_formula_weight 1388.02
_space_group_IT_number 2
_symmetry_cell_setting triclinic
_symmetry_space_group_name_Hall '-P 1'
_symmetry_space_group_name_H-M 'P -1'
_atom_sites_solution_hydrogens geom
_atom_sites_solution_primary direct
_atom_sites_solution_secondary difmap
_audit_creation_method SHELXL-97
_audit_update_record
;
2016-08-19 deposited with the CCDC.
2017-03-09 downloaded from the CCDC.
;
_cell_angle_alpha 77.320(3)
_cell_angle_beta 73.592(3)
_cell_angle_gamma 64.011(3)
_cell_formula_units_Z 2
_cell_length_a 11.3855(9)
_cell_length_b 11.3943(9)
_cell_length_c 16.1815(12)
_cell_measurement_reflns_used 9962
_cell_measurement_temperature 100(2)
_cell_measurement_theta_max 25.29
_cell_measurement_theta_min 2.18
_cell_volume 1798.9(2)
_computing_cell_refinement 'Bruker SAINT'
_computing_data_collection 'Bruker APEX2'
_computing_data_reduction 'Bruker SAINT'
_computing_molecular_graphics 'Bruker SHELXTL'
_computing_publication_material 'Bruker SHELXTL'
_computing_structure_refinement 'SHELXL-97 (Sheldrick, 2008)'
_computing_structure_solution 'Sir-92 (Altomare et al., 1993)'
_diffrn_ambient_temperature 100(2)
_diffrn_measured_fraction_theta_full 0.957
_diffrn_measured_fraction_theta_max 0.957
_diffrn_measurement_device_type 'Bruker APEX-II CCD'
_diffrn_measurement_method '\f and \w scans'
_diffrn_radiation_monochromator graphite
_diffrn_radiation_source 'fine-focus sealed tube'
_diffrn_radiation_type MoK\a
_diffrn_radiation_wavelength 0.71073
_diffrn_reflns_av_R_equivalents 0.0404
_diffrn_reflns_av_sigmaI/netI 0.0430
_diffrn_reflns_limit_h_max 13
_diffrn_reflns_limit_h_min -13
_diffrn_reflns_limit_k_max 13
_diffrn_reflns_limit_k_min -12
_diffrn_reflns_limit_l_max 17
_diffrn_reflns_limit_l_min -19
_diffrn_reflns_number 21732
_diffrn_reflns_theta_full 25.50
_diffrn_reflns_theta_max 25.50
_diffrn_reflns_theta_min 1.32
_exptl_absorpt_coefficient_mu 2.475
_exptl_absorpt_correction_T_max 0.7452
_exptl_absorpt_correction_T_min 0.5461
_exptl_absorpt_correction_type multi-scan
_exptl_absorpt_process_details 'SADABS-2008/1 - Bruker AXS area detector scaling and absorption correction'
_exptl_crystal_colour White
_exptl_crystal_density_diffrn 2.563
_exptl_crystal_density_method 'not measured'
_exptl_crystal_description Needles
_exptl_crystal_F_000 1346
_exptl_crystal_size_max 0.14
_exptl_crystal_size_mid 0.08
_exptl_crystal_size_min 0.06
_refine_diff_density_max 2.488
_refine_diff_density_min -2.393
_refine_diff_density_rms 0.355
_refine_ls_extinction_method none
_refine_ls_goodness_of_fit_ref 1.176
_refine_ls_hydrogen_treatment none
_refine_ls_matrix_type full
_refine_ls_number_parameters 461
_refine_ls_number_reflns 6414
_refine_ls_number_restraints 2
_refine_ls_restrained_S_all 1.176
_refine_ls_R_factor_all 0.0873
_refine_ls_R_factor_gt 0.0793
_refine_ls_shift/su_max 0.004
_refine_ls_shift/su_mean 0.003
_refine_ls_structure_factor_coef Fsqd
_refine_ls_weighting_details 'calc w=1/[\s^2^(Fo^2^)+(0.0601P)^2^+107.2145P] where P=(Fo^2^+2Fc^2^)/3'
_refine_ls_weighting_scheme calc
_refine_ls_wR_factor_gt 0.2066
_refine_ls_wR_factor_ref 0.2117
_reflns_number_gt 5689
_reflns_number_total 6414
_reflns_threshold_expression >2sigma(I)
_cod_data_source_file c6ce02640k2.cif
_cod_data_source_block shelxl
_cod_depositor_comments
;
The following automatic conversions were performed:

'_symmetry_cell_setting' value 'Triclinic' changed to 'triclinic'
according to
/home/data/users/saulius/crontab/automatic-downloads/rss-feeds/RSC/lib/dictionaries/cif_core.dic
dictionary named 'cif_core.dic' version 2.4.2 from 2011-04-26.

'_exptl_absorpt_correction_type' value 'Multi-scan' changed to
'multi-scan' according to
/home/data/users/saulius/crontab/automatic-downloads/rss-feeds/RSC/lib/dictionaries/cif_core.dic
dictionary named 'cif_core.dic' version 2.4.2 from 2011-04-26.

Automatic conversion script
Id: cif_fix_values 4973 2017-02-22 13:04:09Z antanas 

 Adding full bibliography for 7227825--7227830.cif.

2018-03-04
Z value and formula fixed to values more according to usual
chemical conventions.                 miguel
;
_cod_original_formula_moiety '2(Mo7 O24), 2(C4 H12 N), 4(C2 H3 N), 19(O)'
_cod_original_formula_sum 'C16 H84 Mo14 N6 O67'
_cod_original_formula_units_Z 1
_cod_original_formula_weight 2776.05
_cod_database_code 7227826

loop_
_symmetry_equiv_pos_as_xyz
'x, y, z'
'-x, -y, -z'

loop_
_atom_site_label
_atom_site_type_symbol
_atom_site_fract_x
_atom_site_fract_y
_atom_site_fract_z
_atom_site_U_iso_or_equiv
_atom_site_adp_type
_atom_site_occupancy
_atom_site_symmetry_multiplicity
_atom_site_calc_flag
_atom_site_refinement_flags
C1 C 0.1934(16) 0.3310(15) 0.4454(11) 0.022(3) Uani 1 1 d .
H1A H 0.1825 0.4160 0.4110 0.033 Uiso 1 1 calc R
H1B H 0.1067 0.3355 0.4813 0.033 Uiso 1 1 calc R
H1C H 0.2285 0.2628 0.4064 0.033 Uiso 1 1 calc R
C2 C 0.2962(14) 0.1751(14) 0.5609(11) 0.019(3) Uani 1 1 d .
H2A H 0.3672 0.1487 0.5927 0.028 Uiso 1 1 calc R
H2B H 0.3163 0.1051 0.5266 0.028 Uiso 1 1 calc R
H2C H 0.2106 0.1908 0.6022 0.028 Uiso 1 1 calc R
C3 C 0.4244(14) 0.2774(16) 0.4463(11) 0.023(3) Uani 1 1 d .
H3A H 0.4880 0.2531 0.4835 0.034 Uiso 1 1 calc R
H3B H 0.4213 0.3585 0.4088 0.034 Uiso 1 1 calc R
H3C H 0.4529 0.2067 0.4105 0.034 Uiso 1 1 calc R
C4 C 0.2408(16) 0.4121(16) 0.5544(11) 0.024(4) Uani 1 1 d .
H4A H 0.3064 0.3943 0.5887 0.036 Uiso 1 1 calc R
H4B H 0.1543 0.4220 0.5932 0.036 Uiso 1 1 calc R
H4C H 0.2310 0.4931 0.5152 0.036 Uiso 1 1 calc R
C5 C 0.488(3) 0.374(3) 0.043(3) 0.17(3) Uani 1 1 d D
H5A H 0.4621 0.4357 -0.0080 0.248 Uiso 1 1 calc R
H5B H 0.4077 0.3746 0.0859 0.248 Uiso 1 1 calc R
H5C H 0.5413 0.2849 0.0250 0.248 Uiso 1 1 calc R
C6 C 0.571(4) 0.413(5) 0.082(4) 0.15(2) Uani 1 1 d D
C7 C 0.397(2) 0.183(4) 0.9817(17) 0.084(11) Uani 1 1 d D
H7A H 0.3405 0.2755 0.9887 0.126 Uiso 1 1 calc R
H7B H 0.3406 0.1378 0.9812 0.126 Uiso 1 1 calc R
H7C H 0.4629 0.1754 0.9270 0.126 Uiso 1 1 calc R
C8 C 0.468(3) 0.119(4) 1.0569(19) 0.108(13) Uani 1 1 d D
N1 N 0.2880(11) 0.2987(12) 0.5017(8) 0.015(3) Uani 1 1 d .
N2 N 0.638(2) 0.401(3) 0.1569(19) 0.098(10) Uani 1 1 d .
N3 N 0.556(3) 0.018(3) 1.113(2) 0.095(9) Uani 1 1 d .
O1 O -0.0704(11) 0.2824(10) 1.0965(7) 0.023(2) Uani 1 1 d .
O2 O 0.1373(12) 0.1388(12) 0.9766(7) 0.028(3) Uani 1 1 d .
O1W O 0.7683(11) 0.1615(11) 0.0387(8) 0.028(3) Uani 1 1 d .
O3 O -0.0047(10) 0.0167(11) 1.1130(7) 0.022(2) Uani 1 1 d .
O2W O 0.0000 0.0000 0.5000 0.032(4) Uani 1 2 d S
O4 O -0.1934(11) 0.1151(11) 1.2659(8) 0.026(3) Uani 1 1 d .
O3W O 0.3178(12) 0.4839(12) 0.1904(8) 0.032(3) Uani 1 1 d .
O5 O -0.1196(11) -0.1322(11) 1.2268(7) 0.022(2) Uani 1 1 d .
O4W O 0.9304(14) 0.5837(12) 0.2305(9) 0.038(3) Uani 1 1 d .
O6 O 0.0379(10) -0.3570(10) 1.3496(7) 0.017(2) Uani 1 1 d .
O5W O 0.7644(14) 0.2933(14) 0.3784(8) 0.040(3) Uani 1 1 d .
O7 O 0.2930(10) -0.0917(10) 1.4783(7) 0.018(2) Uani 1 1 d .
O6W O 0.1211(19) 0.4621(15) 1.0300(11) 0.060(4) Uani 1 1 d .
O8 O 0.1517(9) -0.1943(9) 1.2239(7) 0.015(2) Uani 1 1 d .
O7W O 0.8920(16) 0.3107(17) -0.0954(10) 0.054(4) Uani 1 1 d .
O9 O 0.0989(10) -0.2791(10) 1.4745(7) 0.018(2) Uani 1 1 d .
O8W O 0.6935(19) 0.774(2) 0.1838(13) 0.086(7) Uani 1 1 d .
O10 O 0.2964(10) -0.4046(10) 1.3338(7) 0.017(2) Uani 1 1 d .
O9W O 0.740(3) 0.510(4) 0.143(2) 0.151(12) Uani 1 1 d .
O11 O 0.4070(10) -0.3871(10) 1.4588(7) 0.018(2) Uani 1 1 d .
O10W O 0.574(2) 0.133(4) 1.2123(15) 0.19(2) Uani 1 1 d .
O12 O 0.5776(10) -0.4778(10) 1.3066(7) 0.021(2) Uani 1 1 d .
O13 O 0.4315(10) 0.0370(10) 1.3591(7) 0.018(2) Uani 1 1 d .
O14 O 0.4912(10) -0.2145(10) 1.3372(6) 0.015(2) Uiso 1 1 d .
O15 O 0.2847(10) -0.0650(11) 1.0857(7) 0.020(2) Uani 1 1 d .
O16 O 0.0895(9) 0.0572(9) 1.2174(6) 0.0116(19) Uani 1 1 d .
O17 O 0.0036(11) 0.3103(11) 1.2705(7) 0.023(2) Uani 1 1 d .
O18 O 0.1886(10) 0.2039(10) 1.1182(7) 0.020(2) Uani 1 1 d .
O19 O 0.2669(11) 0.2602(10) 1.2400(7) 0.021(2) Uani 1 1 d .
O20 O 0.1653(9) 0.0938(9) 1.3596(6) 0.014(2) Uani 1 1 d .
O21 O 0.3362(9) -0.0082(10) 1.2279(7) 0.016(2) Uani 1 1 d .
O22 O -0.0208(10) -0.0912(10) 1.3551(7) 0.015(2) Uani 1 1 d .
O23 O 0.4282(10) -0.2698(10) 1.1961(7) 0.018(2) Uani 1 1 d .
O24 O 0.2571(9) -0.1734(9) 1.3390(6) 0.0106(19) Uani 1 1 d .
Mo1 Mo 0.28352(12) -0.12552(12) 1.19498(8) 0.0129(3) Uani 1 1 d .
Mo2 Mo -0.05495(12) -0.02683(12) 1.23839(8) 0.0141(3) Uani 1 1 d .
Mo3 Mo 0.11693(12) -0.26541(12) 1.36432(8) 0.0135(3) Uani 1 1 d .
Mo4 Mo 0.42853(11) -0.35257(12) 1.34906(8) 0.0138(3) Uani 1 1 d .
Mo5 Mo 0.33668(12) -0.05112(12) 1.36932(8) 0.0134(3) Uani 1 1 d .
Mo6 Mo 0.15964(12) 0.18838(12) 1.24649(8) 0.0134(3) Uani 1 1 d .
Mo7 Mo 0.07429(13) 0.14236(13) 1.08647(9) 0.0178(3) Uani 1 1 d .

loop_
_atom_site_aniso_label
_atom_site_aniso_U_11
_atom_site_aniso_U_22
_atom_site_aniso_U_33
_atom_site_aniso_U_23
_atom_site_aniso_U_13
_atom_site_aniso_U_12
C1 0.020(8) 0.014(7) 0.036(9) 0.003(6) -0.020(7) -0.006(6)
C2 0.008(7) 0.010(7) 0.036(9) 0.001(6) -0.011(6) 0.001(6)
C3 0.006(7) 0.024(8) 0.036(9) -0.001(7) -0.013(7) -0.001(6)
C4 0.021(8) 0.024(8) 0.034(9) -0.007(7) -0.010(7) -0.010(7)
C5 0.033(16) 0.07(2) 0.30(7) 0.06(3) 0.01(3) 0.005(15)
C6 0.09(3) 0.14(4) 0.24(6) -0.06(4) -0.02(3) -0.07(3)
C7 0.025(12) 0.15(3) 0.056(16) 0.010(17) -0.014(11) -0.021(15)
C8 0.054(19) 0.11(3) 0.11(3) -0.03(2) 0.020(19) -0.005(19)
N1 0.009(6) 0.015(6) 0.027(7) -0.003(5) -0.009(5) -0.005(5)
N2 0.047(14) 0.14(3) 0.11(2) -0.06(2) -0.014(14) -0.029(16)
N3 0.069(17) 0.09(2) 0.12(2) -0.004(18) -0.013(16) -0.043(16)
O1 0.027(6) 0.014(5) 0.030(6) -0.003(4) -0.009(5) -0.008(5)
O2 0.029(6) 0.036(7) 0.027(6) 0.003(5) -0.015(5) -0.017(6)
O1W 0.020(6) 0.027(6) 0.036(7) -0.007(5) -0.011(5) -0.005(5)
O3 0.015(5) 0.028(6) 0.027(6) 0.006(5) -0.016(5) -0.011(5)
O2W 0.021(9) 0.025(9) 0.041(10) 0.003(8) -0.012(8) -0.002(7)
O4 0.014(5) 0.025(6) 0.037(7) -0.001(5) -0.008(5) -0.007(5)
O3W 0.027(6) 0.031(7) 0.047(8) -0.015(6) -0.002(6) -0.017(6)
O5 0.026(6) 0.027(6) 0.026(6) -0.001(5) -0.017(5) -0.015(5)
O4W 0.043(8) 0.029(7) 0.043(8) -0.011(6) -0.006(6) -0.014(6)
O6 0.012(5) 0.012(5) 0.026(6) -0.001(4) -0.012(4) -0.001(4)
O5W 0.038(8) 0.044(8) 0.033(7) -0.007(6) -0.006(6) -0.013(6)
O7 0.010(5) 0.012(5) 0.033(6) -0.011(4) -0.014(4) 0.002(4)
O6W 0.081(12) 0.033(8) 0.070(11) 0.011(7) -0.028(9) -0.027(8)
O8 0.008(5) 0.012(5) 0.027(6) -0.004(4) -0.007(4) -0.001(4)
O7W 0.052(9) 0.073(11) 0.046(9) -0.008(8) -0.014(7) -0.031(9)
O9 0.010(5) 0.016(5) 0.028(6) -0.002(4) -0.004(4) -0.005(4)
O8W 0.057(12) 0.125(19) 0.068(13) 0.008(12) -0.007(10) -0.042(13)
O10 0.015(5) 0.014(5) 0.027(6) -0.001(4) -0.013(4) -0.005(4)
O9W 0.12(3) 0.16(3) 0.18(3) -0.04(2) -0.04(2) -0.05(2)
O11 0.012(5) 0.015(5) 0.032(6) -0.001(4) -0.009(4) -0.007(4)
O10W 0.053(13) 0.44(6) 0.068(15) 0.06(2) -0.033(12) -0.12(2)
O12 0.010(5) 0.019(5) 0.035(6) -0.009(5) -0.010(5) -0.001(4)
O13 0.015(5) 0.013(5) 0.031(6) 0.000(4) -0.016(5) -0.005(4)
O15 0.014(5) 0.029(6) 0.021(6) -0.004(5) -0.004(4) -0.011(5)
O16 0.009(5) 0.008(4) 0.017(5) 0.000(4) -0.007(4) -0.001(4)
O17 0.015(5) 0.026(6) 0.031(6) -0.001(5) -0.006(5) -0.011(5)
O18 0.015(5) 0.022(6) 0.026(6) 0.001(4) -0.008(5) -0.010(4)
O19 0.021(6) 0.019(5) 0.030(6) 0.003(5) -0.015(5) -0.012(5)
O20 0.009(5) 0.015(5) 0.021(5) 0.001(4) -0.009(4) -0.006(4)
O21 0.008(5) 0.017(5) 0.021(5) -0.003(4) -0.004(4) -0.004(4)
O22 0.012(5) 0.016(5) 0.024(5) 0.000(4) -0.013(4) -0.007(4)
O23 0.013(5) 0.016(5) 0.026(6) -0.009(4) -0.004(4) -0.005(4)
O24 0.006(4) 0.008(4) 0.017(5) -0.001(4) -0.006(4) 0.000(4)
Mo1 0.0080(6) 0.0144(6) 0.0184(6) -0.0027(5) -0.0066(5) -0.0037(5)
Mo2 0.0070(6) 0.0140(6) 0.0241(7) -0.0006(5) -0.0106(5) -0.0031(5)
Mo3 0.0063(6) 0.0136(6) 0.0227(7) 0.0000(5) -0.0086(5) -0.0034(5)
Mo4 0.0055(6) 0.0122(6) 0.0248(7) -0.0022(5) -0.0094(5) -0.0009(5)
Mo5 0.0083(6) 0.0125(6) 0.0222(7) -0.0015(5) -0.0100(5) -0.0029(5)
Mo6 0.0088(6) 0.0123(6) 0.0218(7) -0.0003(5) -0.0090(5) -0.0038(5)
Mo7 0.0164(6) 0.0186(7) 0.0219(7) 0.0009(5) -0.0110(5) -0.0076(5)

loop_
_atom_type_symbol
_atom_type_description
_atom_type_scat_dispersion_real
_atom_type_scat_dispersion_imag
_atom_type_scat_source
C C 0.0033 0.0016 'International Tables Vol C Tables 4.2.6.8 and 6.1.1.4'
H H 0.0000 0.0000 'International Tables Vol C Tables 4.2.6.8 and 6.1.1.4'
N N 0.0061 0.0033 'International Tables Vol C Tables 4.2.6.8 and 6.1.1.4'
O O 0.0106 0.0060 'International Tables Vol C Tables 4.2.6.8 and 6.1.1.4'
Mo Mo -1.6832 0.6857 'International Tables Vol C Tables 4.2.6.8 and 6.1.1.4'

loop_
_geom_angle_atom_site_label_1
_geom_angle_atom_site_label_2
_geom_angle_atom_site_label_3
_geom_angle
N1 C1 H1A 109.5
N1 C1 H1B 109.5
H1A C1 H1B 109.5
N1 C1 H1C 109.5
H1A C1 H1C 109.5
H1B C1 H1C 109.5
N1 C2 H2A 109.5
N1 C2 H2B 109.5
H2A C2 H2B 109.5
N1 C2 H2C 109.5
H2A C2 H2C 109.5
H2B C2 H2C 109.5
N1 C3 H3A 109.5
N1 C3 H3B 109.5
H3A C3 H3B 109.5
N1 C3 H3C 109.5
H3A C3 H3C 109.5
H3B C3 H3C 109.5
N1 C4 H4A 109.5
N1 C4 H4B 109.5
H4A C4 H4B 109.5
N1 C4 H4C 109.5
H4A C4 H4C 109.5
H4B C4 H4C 109.5
C6 C5 H5A 109.4
C6 C5 H5B 109.5
H5A C5 H5B 109.5
C6 C5 H5C 109.5
H5A C5 H5C 109.5
H5B C5 H5C 109.5
N2 C6 C5 151(4)
C8 C7 H7A 109.5
C8 C7 H7B 109.5
H7A C7 H7B 109.5
C8 C7 H7C 109.5
H7A C7 H7C 109.5
H7B C7 H7C 109.5
N3 C8 C7 160(4)
C1 N1 C2 110.3(11)
C1 N1 C3 109.2(12)
C2 N1 C3 108.5(11)
C1 N1 C4 109.0(12)
C2 N1 C4 110.1(12)
C3 N1 C4 109.7(11)
Mo7 O3 Mo2 111.6(5)
Mo1 O8 Mo3 110.5(5)
Mo1 O8 Mo2 109.6(4)
Mo3 O8 Mo2 92.3(4)
Mo4 O10 Mo3 109.7(5)
Mo4 O14 Mo5 109.0(5)
Mo7 O16 Mo6 96.9(4)
Mo7 O16 Mo2 96.2(4)
Mo6 O16 Mo2 152.3(5)
Mo7 O16 Mo1 101.2(4)
Mo6 O16 Mo1 100.8(4)
Mo2 O16 Mo1 100.4(4)
Mo7 O18 Mo6 110.1(5)
Mo6 O20 Mo5 114.3(5)
Mo1 O21 Mo5 109.9(5)
Mo1 O21 Mo6 109.7(4)
Mo5 O21 Mo6 92.1(4)
Mo3 O22 Mo2 113.7(5)
Mo1 O23 Mo4 106.0(5)
Mo4 O24 Mo5 95.9(4)
Mo4 O24 Mo3 95.5(4)
Mo5 O24 Mo3 153.6(5)
Mo4 O24 Mo1 101.1(4)
Mo5 O24 Mo1 101.0(4)
Mo3 O24 Mo1 100.1(4)
O23 Mo1 O15 105.9(5)
O23 Mo1 O8 100.9(4)
O15 Mo1 O8 102.6(5)
O23 Mo1 O21 100.5(4)
O15 Mo1 O21 99.7(5)
O8 Mo1 O21 143.4(4)
O23 Mo1 O24 82.5(4)
O15 Mo1 O24 171.4(4)
O8 Mo1 O24 77.1(4)
O21 Mo1 O24 76.7(4)
O23 Mo1 O16 170.7(4)
O15 Mo1 O16 83.4(4)
O8 Mo1 O16 77.3(4)
O21 Mo1 O16 76.9(4)
O24 Mo1 O16 88.1(3)
O5 Mo2 O4 104.6(5)
O5 Mo2 O22 100.4(5)
O4 Mo2 O22 96.3(5)
O5 Mo2 O3 93.3(5)
O4 Mo2 O3 100.8(5)
O22 Mo2 O3 154.6(4)
O5 Mo2 O16 157.5(5)
O4 Mo2 O16 95.5(4)
O22 Mo2 O16 87.0(4)
O3 Mo2 O16 72.9(4)
O5 Mo2 O8 89.3(5)
O4 Mo2 O8 164.2(5)
O22 Mo2 O8 73.5(4)
O3 Mo2 O8 85.5(4)
O16 Mo2 O8 72.3(3)
O5 Mo2 Mo7 127.1(4)
O4 Mo2 Mo7 89.9(4)
O22 Mo2 Mo7 128.8(3)
O3 Mo2 Mo7 33.8(3)
O16 Mo2 Mo7 41.8(3)
O8 Mo2 Mo7 87.5(3)
O9 Mo3 O6 104.8(5)
O9 Mo3 O22 95.7(5)
O6 Mo3 O22 100.6(4)
O9 Mo3 O10 100.2(5)
O6 Mo3 O10 93.2(4)
O22 Mo3 O10 155.6(4)
O9 Mo3 O24 92.6(4)
O6 Mo3 O24 159.9(4)
O22 Mo3 O24 87.2(4)
O10 Mo3 O24 73.7(4)
O9 Mo3 O8 162.3(4)
O6 Mo3 O8 92.0(4)
O22 Mo3 O8 75.3(4)
O10 Mo3 O8 84.3(4)
O24 Mo3 O8 72.0(4)
O9 Mo3 Mo4 87.3(3)
O6 Mo3 Mo4 127.9(3)
O22 Mo3 Mo4 128.9(3)
O10 Mo3 Mo4 34.8(3)
O24 Mo3 Mo4 41.7(2)
O8 Mo3 Mo4 86.8(2)
O11 Mo4 O12 105.9(5)
O11 Mo4 O10 98.1(4)
O12 Mo4 O10 102.0(5)
O11 Mo4 O14 97.3(4)
O12 Mo4 O14 99.9(5)
O10 Mo4 O14 148.5(4)
O11 Mo4 O24 100.4(4)
O12 Mo4 O24 153.7(5)
O10 Mo4 O24 75.3(4)
O14 Mo4 O24 75.0(4)
O11 Mo4 O23 170.8(4)
O12 Mo4 O23 83.3(4)
O10 Mo4 O23 80.7(4)
O14 Mo4 O23 79.7(4)
O24 Mo4 O23 70.4(3)
O11 Mo4 Mo5 89.3(3)
O12 Mo4 Mo5 135.4(3)
O10 Mo4 Mo5 117.4(3)
O14 Mo4 Mo5 35.7(3)
O24 Mo4 Mo5 42.4(2)
O23 Mo4 Mo5 83.2(2)
O11 Mo4 Mo3 90.1(3)
O12 Mo4 Mo3 137.1(3)
O10 Mo4 Mo3 35.5(3)
O14 Mo4 Mo3 117.5(3)
O24 Mo4 Mo3 42.7(2)
O23 Mo4 Mo3 83.6(2)
Mo5 Mo4 Mo3 82.85(4)
O7 Mo5 O13 105.0(5)
O7 Mo5 O20 95.7(4)
O13 Mo5 O20 99.4(4)
O7 Mo5 O14 100.3(4)
O13 Mo5 O14 94.7(4)
O20 Mo5 O14 155.1(4)
O7 Mo5 O24 92.4(4)
O13 Mo5 O24 160.8(4)
O20 Mo5 O24 86.5(4)
O14 Mo5 O24 74.0(4)
O7 Mo5 O21 161.7(4)
O13 Mo5 O21 91.9(4)
O20 Mo5 O21 74.4(4)
O14 Mo5 O21 84.9(4)
O24 Mo5 O21 72.0(4)
O7 Mo5 Mo4 86.9(3)
O13 Mo5 Mo4 129.9(3)
O20 Mo5 Mo4 128.1(3)
O14 Mo5 Mo4 35.3(3)
O24 Mo5 Mo4 41.7(2)
O21 Mo5 Mo4 87.5(3)
O17 Mo6 O19 104.7(5)
O17 Mo6 O20 98.2(5)
O19 Mo6 O20 100.0(5)
O17 Mo6 O18 100.6(5)
O19 Mo6 O18 92.1(5)
O20 Mo6 O18 154.3(4)
O17 Mo6 O16 94.5(4)
O19 Mo6 O16 157.7(5)
O20 Mo6 O16 88.3(4)
O18 Mo6 O16 72.9(4)
O17 Mo6 O21 164.7(4)
O19 Mo6 O21 89.8(4)
O20 Mo6 O21 74.2(4)
O18 Mo6 O21 83.3(4)
O16 Mo6 O21 72.4(3)
O1 Mo7 O2 105.1(6)
O1 Mo7 O3 98.2(5)
O2 Mo7 O3 102.1(5)
O1 Mo7 O18 98.8(5)
O2 Mo7 O18 101.0(5)
O3 Mo7 O18 146.5(4)
O1 Mo7 O16 104.7(5)
O2 Mo7 O16 150.2(5)
O3 Mo7 O16 73.9(4)
O18 Mo7 O16 74.0(4)
O1 Mo7 Mo2 93.2(4)
O2 Mo7 Mo2 135.8(4)
O3 Mo7 Mo2 34.6(3)
O18 Mo7 Mo2 115.7(3)
O16 Mo7 Mo2 42.0(3)

loop_
_geom_bond_atom_site_label_1
_geom_bond_atom_site_label_2
_geom_bond_distance
C1 N1 1.478(18)
C1 H1A 0.9800
C1 H1B 0.9800
C1 H1C 0.9800
C2 N1 1.501(18)
C2 H2A 0.9800
C2 H2B 0.9800
C2 H2C 0.9800
C3 N1 1.501(19)
C3 H3A 0.9800
C3 H3B 0.9800
C3 H3C 0.9800
C4 N1 1.52(2)
C4 H4A 0.9800
C4 H4B 0.9800
C4 H4C 0.9800
C5 C6 1.52(7)
C5 H5A 0.9800
C5 H5B 0.9800
C5 H5C 0.9800
C6 N2 1.56(5)
C7 C8 1.52(5)
C7 H7A 0.9800
C7 H7B 0.9800
C7 H7C 0.9800
C8 N3 1.48(4)
O1 Mo7 1.716(11)
O2 Mo7 1.721(12)
O3 Mo7 1.919(10)
O3 Mo2 1.959(11)
O4 Mo2 1.727(11)
O5 Mo2 1.724(10)
O6 Mo3 1.735(10)
O7 Mo5 1.709(11)
O8 Mo1 1.887(10)
O8 Mo3 2.223(10)
O8 Mo2 2.276(9)
O9 Mo3 1.717(11)
O10 Mo4 1.932(10)
O10 Mo3 1.967(10)
O11 Mo4 1.703(11)
O12 Mo4 1.743(10)
O13 Mo5 1.725(10)
O14 Mo4 1.948(10)
O14 Mo5 1.967(10)
O15 Mo1 1.750(11)
O16 Mo7 2.150(9)
O16 Mo6 2.158(9)
O16 Mo2 2.159(9)
O16 Mo1 2.279(9)
O17 Mo6 1.709(11)
O18 Mo7 1.944(10)
O18 Mo6 1.988(11)
O19 Mo6 1.713(10)
O20 Mo6 1.912(10)
O20 Mo5 1.948(9)
O21 Mo1 1.905(10)
O21 Mo5 2.233(10)
O21 Mo6 2.270(10)
O22 Mo3 1.922(10)
O22 Mo2 1.952(10)
O23 Mo1 1.745(10)
O23 Mo4 2.448(11)
O24 Mo4 2.132(9)
O24 Mo5 2.159(9)
O24 Mo3 2.173(9)
O24 Mo1 2.239(9)
Mo2 Mo7 3.2073(18)
Mo3 Mo4 3.1873(16)
Mo4 Mo5 3.1862(17)

loop_
_geom_torsion_atom_site_label_1
_geom_torsion_atom_site_label_2
_geom_torsion_atom_site_label_3
_geom_torsion_atom_site_label_4
_geom_torsion
Mo4 O23 Mo1 O15 179.1(4)
Mo4 O23 Mo1 O8 -74.3(5)
Mo4 O23 Mo1 O21 75.8(5)
Mo4 O23 Mo1 O24 0.9(4)
Mo3 O8 Mo1 O23 75.2(5)
Mo2 O8 Mo1 O23 175.5(5)
Mo3 O8 Mo1 O15 -175.6(5)
Mo2 O8 Mo1 O15 -75.3(6)
Mo3 O8 Mo1 O21 -49.5(9)
Mo2 O8 Mo1 O21 50.8(9)
Mo3 O8 Mo1 O24 -4.4(4)
Mo2 O8 Mo1 O24 95.9(5)
Mo3 O8 Mo1 O16 -95.4(5)
Mo2 O8 Mo1 O16 4.9(4)
Mo5 O21 Mo1 O23 -74.3(5)
Mo6 O21 Mo1 O23 -174.2(5)
Mo5 O21 Mo1 O15 177.4(5)
Mo6 O21 Mo1 O15 77.5(5)
Mo5 O21 Mo1 O8 50.5(9)
Mo6 O21 Mo1 O8 -49.4(9)
Mo5 O21 Mo1 O24 5.4(4)
Mo6 O21 Mo1 O24 -94.5(5)
Mo5 O21 Mo1 O16 96.6(5)
Mo6 O21 Mo1 O16 -3.3(4)
Mo4 O24 Mo1 O23 -1.0(4)
Mo5 O24 Mo1 O23 97.3(4)
Mo3 O24 Mo1 O23 -98.7(4)
Mo4 O24 Mo1 O8 102.0(4)
Mo5 O24 Mo1 O8 -159.6(4)
Mo3 O24 Mo1 O8 4.3(4)
Mo4 O24 Mo1 O21 -103.7(4)
Mo5 O24 Mo1 O21 -5.3(4)
Mo3 O24 Mo1 O21 158.6(4)
Mo4 O24 Mo1 O16 179.4(4)
Mo5 O24 Mo1 O16 -82.3(4)
Mo3 O24 Mo1 O16 81.7(4)
Mo7 O16 Mo1 O15 1.1(4)
Mo6 O16 Mo1 O15 -98.2(5)
Mo2 O16 Mo1 O15 99.6(5)
Mo7 O16 Mo1 O8 -103.4(5)
Mo6 O16 Mo1 O8 157.2(5)
Mo2 O16 Mo1 O8 -4.9(4)
Mo7 O16 Mo1 O21 102.6(4)
Mo6 O16 Mo1 O21 3.3(4)
Mo2 O16 Mo1 O21 -158.8(5)
Mo7 O16 Mo1 O24 179.4(4)
Mo6 O16 Mo1 O24 80.1(4)
Mo2 O16 Mo1 O24 -82.1(4)
Mo3 O22 Mo2 O5 66.6(6)
Mo3 O22 Mo2 O4 172.7(5)
Mo3 O22 Mo2 O3 -54.9(12)
Mo3 O22 Mo2 O16 -92.0(5)
Mo3 O22 Mo2 O8 -19.6(4)
Mo3 O22 Mo2 Mo7 -92.3(5)
Mo7 O3 Mo2 O5 178.7(6)
Mo7 O3 Mo2 O4 73.2(6)
Mo7 O3 Mo2 O22 -58.4(12)
Mo7 O3 Mo2 O16 -19.3(5)
Mo7 O3 Mo2 O8 -92.2(5)
Mo7 O16 Mo2 O5 70.1(12)
Mo6 O16 Mo2 O5 -172.0(10)
Mo1 O16 Mo2 O5 -32.5(13)
Mo7 O16 Mo2 O4 -83.6(5)
Mo6 O16 Mo2 O4 34.3(11)
Mo1 O16 Mo2 O4 173.8(5)
Mo7 O16 Mo2 O22 -179.6(4)
Mo6 O16 Mo2 O22 -61.8(10)
Mo1 O16 Mo2 O22 77.8(4)
Mo7 O16 Mo2 O3 16.1(4)
Mo6 O16 Mo2 O3 133.9(11)
Mo1 O16 Mo2 O3 -86.6(5)
Mo7 O16 Mo2 O8 106.8(4)
Mo6 O16 Mo2 O8 -135.4(11)
Mo1 O16 Mo2 O8 4.2(3)
Mo6 O16 Mo2 Mo7 117.8(11)
Mo1 O16 Mo2 Mo7 -102.6(5)
Mo1 O8 Mo2 O5 161.6(6)
Mo3 O8 Mo2 O5 -85.7(4)
Mo1 O8 Mo2 O4 -46.3(19)
Mo3 O8 Mo2 O4 66.5(17)
Mo1 O8 Mo2 O22 -97.4(5)
Mo3 O8 Mo2 O22 15.4(3)
Mo1 O8 Mo2 O3 68.2(5)
Mo3 O8 Mo2 O3 -179.0(4)
Mo1 O8 Mo2 O16 -5.2(4)
Mo3 O8 Mo2 O16 107.5(4)
Mo1 O8 Mo2 Mo7 34.4(4)
Mo3 O8 Mo2 Mo7 147.2(3)
Mo2 O22 Mo3 O9 -175.6(5)
Mo2 O22 Mo3 O6 -69.4(6)
Mo2 O22 Mo3 O10 54.1(12)
Mo2 O22 Mo3 O24 92.0(5)
Mo2 O22 Mo3 O8 19.9(4)
Mo2 O22 Mo3 Mo4 93.2(5)
Mo4 O10 Mo3 O9 -70.1(6)
Mo4 O10 Mo3 O6 -175.8(5)
Mo4 O10 Mo3 O22 59.5(12)
Mo4 O10 Mo3 O24 19.7(4)
Mo4 O10 Mo3 O8 92.6(5)
Mo4 O24 Mo3 O9 83.0(4)
Mo5 O24 Mo3 O9 -32.3(11)
Mo1 O24 Mo3 O9 -174.7(4)
Mo4 O24 Mo3 O6 -67.7(12)
Mo5 O24 Mo3 O6 177.0(10)
Mo1 O24 Mo3 O6 34.6(13)
Mo4 O24 Mo3 O22 178.5(4)
Mo5 O24 Mo3 O22 63.2(11)
Mo1 O24 Mo3 O22 -79.2(4)
Mo4 O24 Mo3 O10 -16.8(4)
Mo5 O24 Mo3 O10 -132.1(11)
Mo1 O24 Mo3 O10 85.5(4)
Mo4 O24 Mo3 O8 -106.0(4)
Mo5 O24 Mo3 O8 138.7(11)
Mo1 O24 Mo3 O8 -3.7(3)
Mo5 O24 Mo3 Mo4 -115.3(12)
Mo1 O24 Mo3 Mo4 102.3(4)
Mo1 O8 Mo3 O9 35.7(16)
Mo2 O8 Mo3 O9 -76.3(14)
Mo1 O8 Mo3 O6 -163.0(5)
Mo2 O8 Mo3 O6 85.0(4)
Mo1 O8 Mo3 O22 96.5(5)
Mo2 O8 Mo3 O22 -15.5(3)
Mo1 O8 Mo3 O10 -70.0(5)
Mo2 O8 Mo3 O10 178.0(4)
Mo1 O8 Mo3 O24 4.7(4)
Mo2 O8 Mo3 O24 -107.3(4)
Mo1 O8 Mo3 Mo4 -35.2(4)
Mo2 O8 Mo3 Mo4 -147.1(3)
Mo3 O10 Mo4 O11 78.7(6)
Mo3 O10 Mo4 O12 -173.1(5)
Mo3 O10 Mo4 O14 -39.9(11)
Mo3 O10 Mo4 O24 -20.0(4)
Mo3 O10 Mo4 O23 -92.0(5)
Mo3 O10 Mo4 Mo5 -14.7(6)
Mo5 O14 Mo4 O11 -78.5(5)
Mo5 O14 Mo4 O12 173.9(5)
Mo5 O14 Mo4 O10 40.3(10)
Mo5 O14 Mo4 O24 20.3(4)
Mo5 O14 Mo4 O23 92.6(5)
Mo5 O14 Mo4 Mo3 15.4(5)
Mo5 O24 Mo4 O11 77.4(4)
Mo3 O24 Mo4 O11 -78.7(4)
Mo1 O24 Mo4 O11 179.8(4)
Mo5 O24 Mo4 O12 -99.5(9)
Mo3 O24 Mo4 O12 104.3(9)
Mo1 O24 Mo4 O12 2.9(11)
Mo5 O24 Mo4 O10 173.1(5)
Mo3 O24 Mo4 O10 17.0(4)
Mo1 O24 Mo4 O10 -84.5(4)
Mo5 O24 Mo4 O14 -17.5(4)
Mo3 O24 Mo4 O14 -173.6(5)
Mo1 O24 Mo4 O14 84.9(4)
Mo5 O24 Mo4 O23 -101.7(4)
Mo3 O24 Mo4 O23 102.2(4)
Mo1 O24 Mo4 O23 0.8(3)
Mo3 O24 Mo4 Mo5 -156.1(5)
Mo1 O24 Mo4 Mo5 102.4(4)
Mo5 O24 Mo4 Mo3 156.1(5)
Mo1 O24 Mo4 Mo3 -101.5(4)
Mo1 O23 Mo4 O12 180.0(5)
Mo1 O23 Mo4 O10 76.6(5)
Mo1 O23 Mo4 O14 -78.6(5)
Mo1 O23 Mo4 O24 -1.0(4)
Mo1 O23 Mo4 Mo5 -42.6(4)
Mo1 O23 Mo4 Mo3 40.9(4)
O9 Mo3 Mo4 O11 8.3(5)
O6 Mo3 Mo4 O11 -98.5(6)
O22 Mo3 Mo4 O11 103.4(5)
O10 Mo3 Mo4 O11 -103.8(6)
O24 Mo3 Mo4 O11 105.3(5)
O8 Mo3 Mo4 O11 171.5(4)
O9 Mo3 Mo4 O12 122.1(6)
O6 Mo3 Mo4 O12 15.4(7)
O22 Mo3 Mo4 O12 -142.8(7)
O10 Mo3 Mo4 O12 10.0(8)
O24 Mo3 Mo4 O12 -140.9(7)
O8 Mo3 Mo4 O12 -74.6(6)
O9 Mo3 Mo4 O10 112.1(6)
O6 Mo3 Mo4 O10 5.4(7)
O22 Mo3 Mo4 O10 -152.8(7)
O24 Mo3 Mo4 O10 -150.9(6)
O8 Mo3 Mo4 O10 -84.6(6)
O9 Mo3 Mo4 O14 -90.0(5)
O6 Mo3 Mo4 O14 163.2(5)
O22 Mo3 Mo4 O14 5.1(5)
O10 Mo3 Mo4 O14 157.8(6)
O24 Mo3 Mo4 O14 6.9(5)
O8 Mo3 Mo4 O14 73.2(4)
O9 Mo3 Mo4 O24 -97.0(5)
O6 Mo3 Mo4 O24 156.3(6)
O22 Mo3 Mo4 O24 -1.9(5)
O10 Mo3 Mo4 O24 150.9(6)
O8 Mo3 Mo4 O24 66.3(5)
O9 Mo3 Mo4 O23 -164.9(4)
O6 Mo3 Mo4 O23 88.3(5)
O22 Mo3 Mo4 O23 -69.8(5)
O10 Mo3 Mo4 O23 83.0(6)
O24 Mo3 Mo4 O23 -67.9(4)
O8 Mo3 Mo4 O23 -1.7(3)
O9 Mo3 Mo4 Mo5 -81.0(3)
O6 Mo3 Mo4 Mo5 172.2(4)
O22 Mo3 Mo4 Mo5 14.1(4)
O10 Mo3 Mo4 Mo5 166.8(5)
O24 Mo3 Mo4 Mo5 16.0(4)
O8 Mo3 Mo4 Mo5 82.2(3)
Mo6 O20 Mo5 O7 176.1(5)
Mo6 O20 Mo5 O13 69.8(6)
Mo6 O20 Mo5 O14 -54.0(11)
Mo6 O20 Mo5 O24 -91.8(5)
Mo6 O20 Mo5 O21 -19.5(5)
Mo6 O20 Mo5 Mo4 -93.4(5)
Mo4 O14 Mo5 O7 69.4(5)
Mo4 O14 Mo5 O13 175.6(5)
Mo4 O14 Mo5 O20 -59.7(11)
Mo4 O14 Mo5 O24 -20.1(4)
Mo4 O14 Mo5 O21 -92.9(5)
Mo4 O24 Mo5 O7 -82.6(4)
Mo3 O24 Mo5 O7 32.6(11)
Mo1 O24 Mo5 O7 174.9(4)
Mo4 O24 Mo5 O13 73.1(13)
Mo3 O24 Mo5 O13 -171.7(11)
Mo1 O24 Mo5 O13 -29.5(14)
Mo4 O24 Mo5 O20 -178.1(4)
Mo3 O24 Mo5 O20 -62.9(10)
Mo1 O24 Mo5 O20 79.4(4)
Mo4 O24 Mo5 O14 17.4(4)
Mo3 O24 Mo5 O14 132.6(11)
Mo1 O24 Mo5 O14 -85.1(4)
Mo4 O24 Mo5 O21 107.1(4)
Mo3 O24 Mo5 O21 -137.6(11)
Mo1 O24 Mo5 O21 4.6(3)
Mo3 O24 Mo5 Mo4 115.2(12)
Mo1 O24 Mo5 Mo4 -102.5(4)
Mo1 O21 Mo5 O7 -38.3(15)
Mo6 O21 Mo5 O7 73.5(14)
Mo1 O21 Mo5 O13 163.7(5)
Mo6 O21 Mo5 O13 -84.4(4)
Mo1 O21 Mo5 O20 -97.0(5)
Mo6 O21 Mo5 O20 14.8(3)
Mo1 O21 Mo5 O14 69.1(5)
Mo6 O21 Mo5 O14 -179.0(4)
Mo1 O21 Mo5 O24 -5.7(4)
Mo6 O21 Mo5 O24 106.2(4)
Mo1 O21 Mo5 Mo4 33.8(4)
Mo6 O21 Mo5 Mo4 145.7(3)
O11 Mo4 Mo5 O7 -9.1(4)
O12 Mo4 Mo5 O7 -121.3(6)
O10 Mo4 Mo5 O7 89.6(5)
O14 Mo4 Mo5 O7 -112.7(6)
O24 Mo4 Mo5 O7 97.1(5)
O23 Mo4 Mo5 O7 165.5(4)
Mo3 Mo4 Mo5 O7 81.1(3)
O11 Mo4 Mo5 O13 97.9(6)
O12 Mo4 Mo5 O13 -14.3(7)
O10 Mo4 Mo5 O13 -163.3(6)
O14 Mo4 Mo5 O13 -5.7(7)
O24 Mo4 Mo5 O13 -155.8(6)
O23 Mo4 Mo5 O13 -87.5(5)
Mo3 Mo4 Mo5 O13 -171.9(5)
O11 Mo4 Mo5 O20 -103.9(5)
O12 Mo4 Mo5 O20 143.9(6)
O10 Mo4 Mo5 O20 -5.1(5)
O14 Mo4 Mo5 O20 152.5(6)
O24 Mo4 Mo5 O20 2.4(5)
O23 Mo4 Mo5 O20 70.7(4)
Mo3 Mo4 Mo5 O20 -13.7(4)
O11 Mo4 Mo5 O14 103.6(6)
O12 Mo4 Mo5 O14 -8.6(7)
O10 Mo4 Mo5 O14 -157.7(6)
O24 Mo4 Mo5 O14 -150.2(6)
O23 Mo4 Mo5 O14 -81.8(5)
Mo3 Mo4 Mo5 O14 -166.2(5)
O11 Mo4 Mo5 O24 -106.2(5)
O12 Mo4 Mo5 O24 141.6(6)
O10 Mo4 Mo5 O24 -7.5(5)
O14 Mo4 Mo5 O24 150.2(6)
O23 Mo4 Mo5 O24 68.3(4)
Mo3 Mo4 Mo5 O24 -16.1(4)
O11 Mo4 Mo5 O21 -171.7(4)
O12 Mo4 Mo5 O21 76.1(6)
O10 Mo4 Mo5 O21 -73.0(4)
O14 Mo4 Mo5 O21 84.7(6)
O24 Mo4 Mo5 O21 -65.5(5)
O23 Mo4 Mo5 O21 2.9(3)
Mo3 Mo4 Mo5 O21 -81.6(2)
Mo5 O20 Mo6 O17 -174.4(5)
Mo5 O20 Mo6 O19 -67.8(6)
Mo5 O20 Mo6 O18 49.0(11)
Mo5 O20 Mo6 O16 91.4(5)
Mo5 O20 Mo6 O21 19.2(4)
Mo7 O18 Mo6 O17 -71.0(6)
Mo7 O18 Mo6 O19 -176.4(6)
Mo7 O18 Mo6 O20 65.3(11)
Mo7 O18 Mo6 O16 20.5(4)
Mo7 O18 Mo6 O21 94.0(5)
Mo7 O16 Mo6 O17 82.3(5)
Mo2 O16 Mo6 O17 -35.4(11)
Mo1 O16 Mo6 O17 -174.9(5)
Mo7 O16 Mo6 O19 -67.0(12)
Mo2 O16 Mo6 O19 175.3(10)
Mo1 O16 Mo6 O19 35.8(13)
Mo7 O16 Mo6 O20 -179.6(4)
Mo2 O16 Mo6 O20 62.7(10)
Mo1 O16 Mo6 O20 -76.8(4)
Mo7 O16 Mo6 O18 -17.4(4)
Mo2 O16 Mo6 O18 -135.1(11)
Mo1 O16 Mo6 O18 85.4(4)
Mo7 O16 Mo6 O21 -105.7(4)
Mo2 O16 Mo6 O21 136.6(11)
Mo1 O16 Mo6 O21 -2.9(3)
Mo1 O21 Mo6 O17 35(2)
Mo5 O21 Mo6 O17 -76.8(18)
Mo1 O21 Mo6 O19 -162.7(5)
Mo5 O21 Mo6 O19 85.3(5)
Mo1 O21 Mo6 O20 96.9(5)
Mo5 O21 Mo6 O20 -15.1(3)
Mo1 O21 Mo6 O18 -70.6(5)
Mo5 O21 Mo6 O18 177.4(4)
Mo1 O21 Mo6 O16 3.6(4)
Mo5 O21 Mo6 O16 -108.4(4)
Mo2 O3 Mo7 O1 -83.7(6)
Mo2 O3 Mo7 O2 168.8(6)
Mo2 O3 Mo7 O18 36.2(11)
Mo2 O3 Mo7 O16 19.3(5)
Mo6 O18 Mo7 O1 82.5(6)
Mo6 O18 Mo7 O2 -170.2(6)
Mo6 O18 Mo7 O3 -37.3(11)
Mo6 O18 Mo7 O16 -20.4(4)
Mo6 O18 Mo7 Mo2 -15.4(6)
Mo6 O16 Mo7 O1 -77.4(5)
Mo2 O16 Mo7 O1 78.1(5)
Mo1 O16 Mo7 O1 -179.9(4)
Mo6 O16 Mo7 O2 101.8(9)
Mo2 O16 Mo7 O2 -102.6(9)
Mo1 O16 Mo7 O2 -0.7(11)
Mo6 O16 Mo7 O3 -171.9(5)
Mo2 O16 Mo7 O3 -16.3(4)
Mo1 O16 Mo7 O3 85.6(5)
Mo6 O16 Mo7 O18 17.7(4)
Mo2 O16 Mo7 O18 173.3(5)
Mo1 O16 Mo7 O18 -84.8(4)
Mo6 O16 Mo7 Mo2 -155.6(5)
Mo1 O16 Mo7 Mo2 101.9(4)
O5 Mo2 Mo7 O1 98.2(6)
O4 Mo2 Mo7 O1 -10.1(5)
O22 Mo2 Mo7 O1 -108.1(5)
O3 Mo2 Mo7 O1 99.8(7)
O16 Mo2 Mo7 O1 -108.6(5)
O8 Mo2 Mo7 O1 -174.5(4)
O5 Mo2 Mo7 O2 -17.4(7)
O4 Mo2 Mo7 O2 -125.7(7)
O22 Mo2 Mo7 O2 136.3(7)
O3 Mo2 Mo7 O2 -15.8(8)
O16 Mo2 Mo7 O2 135.9(7)
O8 Mo2 Mo7 O2 69.9(6)
O5 Mo2 Mo7 O3 -1.6(7)
O4 Mo2 Mo7 O3 -109.9(7)
O22 Mo2 Mo7 O3 152.1(7)
O16 Mo2 Mo7 O3 151.6(7)
O8 Mo2 Mo7 O3 85.7(6)
O5 Mo2 Mo7 O18 -160.4(6)
O4 Mo2 Mo7 O18 91.3(5)
O22 Mo2 Mo7 O18 -6.7(5)
O3 Mo2 Mo7 O18 -158.8(7)
O16 Mo2 Mo7 O18 -7.2(5)
O8 Mo2 Mo7 O18 -73.1(4)
O5 Mo2 Mo7 O16 -153.2(6)
O4 Mo2 Mo7 O16 98.5(5)
O22 Mo2 Mo7 O16 0.5(5)
O3 Mo2 Mo7 O16 -151.6(7)
O8 Mo2 Mo7 O16 -65.9(5)

loop_
_cod_changelog_entry_id
_cod_changelog_entry_author
_cod_changelog_entry_date
_cod_changelog_entry_text
1 'Vaitkus, Antanas' 2022-06-28T18:55:00+03:00
;
 Removed the '_chemical_name_systematic' data item that had an incorrect value.
;
